data_4027687
loop_
_publ_author_name
'Yi-Xin Fang'
'Liang Zhao'
'De-Xian Wang'
'Mei-Xiang Wang'

_publ_section_title
;
 Synthesis, Structure and Metal Binding Property of Internally
 1,3-Arylene-Bridged Azacalix[6]aromatics
;
_journal_name_full 'Journal of Organic Chemistry'
_journal_page_first 10073
_journal_page_last 10082
_journal_paper_doi 10.1021/jo301528f
_journal_volume 77
_journal_year 2012
_chemical_formula_moiety 'C42 H36 N10'
_chemical_formula_sum 'C42 H36 N10'
_chemical_formula_weight 680.81
_chemical_name_systematic
; 
 ? 
;
_space_group_IT_number 2
_symmetry_cell_setting triclinic
_symmetry_space_group_name_Hall '-P 1'
_symmetry_space_group_name_H-M 'P -1'
_atom_sites_solution_hydrogens geom
_atom_sites_solution_primary direct
_atom_sites_solution_secondary difmap
_audit_creation_method SHELXL-97
_cell_angle_alpha 89.992(7)
_cell_angle_beta 81.014(5)
_cell_angle_gamma 74.842(6)
_cell_formula_units_Z 2
_cell_length_a 10.9901(17)
_cell_length_b 12.415(2)
_cell_length_c 13.379(3)
_cell_measurement_reflns_used 6022
_cell_measurement_temperature 173(2)
_cell_measurement_theta_max 27.48
_cell_measurement_theta_min 1.54
_cell_volume 1738.7(6)
_computing_cell_refinement 'CrystalClear (Rigaku Inc., 2007)'
_computing_data_collection 'CrystalClear (Rigaku Inc., 2007)'
_computing_data_reduction 'CrystalClear (Rigaku Inc., 2007)'
_computing_molecular_graphics 'Olex2 Ver 1.1'
_computing_publication_material 'SHELX97 (Sheldrick, 2008)'
_computing_structure_refinement 'SHELXL-97 (Sheldrick, 2008)'
_computing_structure_solution 'SHELXS-97 (Sheldrick, 2008)'
_diffrn_ambient_temperature 173(2)
_diffrn_measured_fraction_theta_full 0.991
_diffrn_measured_fraction_theta_max 0.991
_diffrn_measurement_device_type 'MM007-HF CCD(Saturn 724+)'
_diffrn_measurement_method '\w scans at fixed \c = 45\%'
_diffrn_radiation_monochromator Confocal
_diffrn_radiation_source 'rotating anode'
_diffrn_radiation_type MoK\a
_diffrn_radiation_wavelength 0.71073
_diffrn_reflns_av_R_equivalents 0.0352
_diffrn_reflns_av_sigmaI/netI 0.0426
_diffrn_reflns_limit_h_max 13
_diffrn_reflns_limit_h_min -13
_diffrn_reflns_limit_k_max 14
_diffrn_reflns_limit_k_min -13
_diffrn_reflns_limit_l_max 15
_diffrn_reflns_limit_l_min -15
_diffrn_reflns_number 12874
_diffrn_reflns_theta_full 25.00
_diffrn_reflns_theta_max 25.00
_diffrn_reflns_theta_min 1.54
_exptl_absorpt_coefficient_mu 0.081
_exptl_absorpt_correction_T_max 0.9888
_exptl_absorpt_correction_T_min 0.9840
_exptl_absorpt_correction_type multi-scan
_exptl_absorpt_process_details 'CrystalClear (Rigaku Inc., 2007)'
_exptl_crystal_colour 'light yellow'
_exptl_crystal_density_diffrn 1.300
_exptl_crystal_description block
_exptl_crystal_F_000 716
_exptl_crystal_size_max 0.20
_exptl_crystal_size_mid 0.19
_exptl_crystal_size_min 0.14
_refine_diff_density_max 1.363
_refine_diff_density_min -0.235
_refine_diff_density_rms 0.051
_refine_ls_extinction_method none
_refine_ls_goodness_of_fit_ref 1.068
_refine_ls_hydrogen_treatment constr
_refine_ls_matrix_type full
_refine_ls_number_parameters 473
_refine_ls_number_reflns 6048
_refine_ls_number_restraints 0
_refine_ls_restrained_S_all 1.068
_refine_ls_R_factor_all 0.0721
_refine_ls_R_factor_gt 0.0650
_refine_ls_shift/su_max 0.001
_refine_ls_shift/su_mean 0.000
_refine_ls_structure_factor_coef Fsqd
_refine_ls_weighting_details 'calc w=1/[\s^2^(Fo^2^)+(0.0557P)^2^+1.7837P] where P=(Fo^2^+2Fc^2^)/3'
_refine_ls_weighting_scheme calc
_refine_ls_wR_factor_gt 0.1479
_refine_ls_wR_factor_ref 0.1526
_reflns_number_gt 5434
_reflns_number_total 6048
_reflns_threshold_expression >2sigma(I)
_cod_data_source_file jo301528f_si_002_3.cif
_cod_data_source_block Compound3
_cod_original_cell_volume 1738.7(5)
_cod_database_code 4027687

loop_
_symmetry_equiv_pos_as_xyz
'x, y, z'
'-x, -y, -z'

loop_
_atom_site_label
_atom_site_type_symbol
_atom_site_fract_x
_atom_site_fract_y
_atom_site_fract_z
_atom_site_U_iso_or_equiv
_atom_site_adp_type
_atom_site_occupancy
_atom_site_symmetry_multiplicity
_atom_site_calc_flag
_atom_site_refinement_flags
N1 N 0.42069(18) 0.74388(16) 0.39742(14) 0.0261(4) Uani 1 1 d .
N2 N 0.4404(2) 0.69538(19) 0.56186(15) 0.0343(5) Uani 1 1 d .
N3 N 0.8081(2) 0.84922(19) 0.48254(15) 0.0346(5) Uani 1 1 d .
N4 N 0.84907(18) 0.81688(16) 0.30930(14) 0.0263(4) Uani 1 1 d .
N5 N 0.87446(18) 0.77347(17) 0.13898(14) 0.0272(4) Uani 1 1 d .
N6 N 0.90018(18) 0.71527(16) -0.02760(14) 0.0265(4) Uani 1 1 d .
N7 N 0.9120(2) 0.6426(2) -0.18849(16) 0.0384(5) Uani 1 1 d .
N8 N 0.45356(19) 0.81886(18) -0.11616(15) 0.0323(5) Uani 1 1 d .
N9 N 0.42773(18) 0.80615(17) 0.05805(14) 0.0270(4) Uani 1 1 d .
N10 N 0.42349(17) 0.78179(17) 0.22904(14) 0.0270(4) Uani 1 1 d .
C1 C 0.3522(2) 0.76951(19) 0.32261(17) 0.0249(5) Uani 1 1 d .
C2 C 0.2211(2) 0.7795(2) 0.33599(19) 0.0319(6) Uani 1 1 d .
H2 H 0.1740 0.7966 0.2816 0.038 Uiso 1 1 calc R
C3 C 0.1627(2) 0.7631(2) 0.4325(2) 0.0344(6) Uani 1 1 d .
H3 H 0.0734 0.7703 0.4447 0.041 Uiso 1 1 calc R
C4 C 0.2310(2) 0.7370(2) 0.51012(18) 0.0307(6) Uani 1 1 d .
H4 H 0.1905 0.7266 0.5762 0.037 Uiso 1 1 calc R
C5 C 0.3628(2) 0.72601(19) 0.48932(17) 0.0265(5) Uani 1 1 d .
C6 C 0.3914(3) 0.6576(3) 0.65793(19) 0.0435(7) Uani 1 1 d .
H6B H 0.3238 0.7187 0.6947 0.065 Uiso 1 1 calc R
H6C H 0.4606 0.6340 0.6979 0.065 Uiso 1 1 calc R
H6A H 0.3565 0.5945 0.6465 0.065 Uiso 1 1 calc R
C7 C 0.5755(2) 0.6782(2) 0.53495(17) 0.0289(5) Uani 1 1 d .
C8 C 0.6559(3) 0.5720(2) 0.52640(19) 0.0356(6) Uani 1 1 d .
H8 H 0.6221 0.5094 0.5394 0.043 Uiso 1 1 calc R
C9 C 0.7865(3) 0.5565(2) 0.4987(2) 0.0400(6) Uani 1 1 d .
H9 H 0.8418 0.4831 0.4921 0.048 Uiso 1 1 calc R
C10 C 0.8372(2) 0.6471(2) 0.48068(19) 0.0362(6) Uani 1 1 d .
H10 H 0.9266 0.6360 0.4605 0.043 Uiso 1 1 calc R
C11 C 0.7565(2) 0.7539(2) 0.49231(17) 0.0290(5) Uani 1 1 d .
C12 C 0.6262(2) 0.7695(2) 0.51806(17) 0.0290(5) Uani 1 1 d .
H12 H 0.5708 0.8429 0.5243 0.035 Uiso 1 1 calc R
C13 C 0.7842(3) 0.9230(3) 0.5711(2) 0.0511(8) Uani 1 1 d .
H13B H 0.7161 0.9901 0.5638 0.077 Uiso 1 1 calc R
H13C H 0.8624 0.9444 0.5782 0.077 Uiso 1 1 calc R
H13A H 0.7581 0.8846 0.6314 0.077 Uiso 1 1 calc R
C14 C 0.8463(2) 0.8850(2) 0.38737(18) 0.0281(5) Uani 1 1 d .
C15 C 0.8828(2) 0.9848(2) 0.37481(19) 0.0331(6) Uani 1 1 d .
H15 H 0.8812 1.0317 0.4314 0.040 Uiso 1 1 calc R
C16 C 0.9208(2) 1.0122(2) 0.2782(2) 0.0334(6) Uani 1 1 d .
H16 H 0.9474 1.0788 0.2676 0.040 Uiso 1 1 calc R
C17 C 0.9213(2) 0.9450(2) 0.19542(19) 0.0297(5) Uani 1 1 d .
H17 H 0.9458 0.9647 0.1281 0.036 Uiso 1 1 calc R
C18 C 0.8842(2) 0.8469(2) 0.21596(17) 0.0251(5) Uani 1 1 d .
C19 C 0.9502(2) 0.75743(19) 0.04220(17) 0.0252(5) Uani 1 1 d .
C20 C 1.0689(2) 0.7811(2) 0.02155(19) 0.0334(6) Uani 1 1 d .
H20 H 1.1055 0.8070 0.0734 0.040 Uiso 1 1 calc R
C21 C 1.1304(2) 0.7652(2) -0.0773(2) 0.0348(6) Uani 1 1 d .
H21 H 1.2096 0.7835 -0.0945 0.042 Uiso 1 1 calc R
C22 C 1.0798(2) 0.7236(2) -0.15135(19) 0.0311(6) Uani 1 1 d .
H22 H 1.1211 0.7148 -0.2199 0.037 Uiso 1 1 calc R
C23 C 0.9651(2) 0.69470(19) -0.12225(17) 0.0272(5) Uani 1 1 d .
C24 C 0.9732(3) 0.6139(3) -0.2913(2) 0.0491(8) Uani 1 1 d .
H24A H 0.9282 0.5684 -0.3234 0.074 Uiso 1 1 calc R
H24B H 1.0621 0.5714 -0.2924 0.074 Uiso 1 1 calc R
H24C H 0.9709 0.6822 -0.3285 0.074 Uiso 1 1 calc R
C25 C 0.7835(2) 0.6326(2) -0.15904(18) 0.0324(6) Uani 1 1 d .
C26 C 0.7622(3) 0.5298(2) -0.1388(2) 0.0391(6) Uani 1 1 d .
H26 H 0.8318 0.4648 -0.1444 0.047 Uiso 1 1 calc R
C27 C 0.6377(3) 0.5222(2) -0.1102(2) 0.0415(7) Uani 1 1 d .
H27 H 0.6226 0.4513 -0.0968 0.050 Uiso 1 1 calc R
C28 C 0.5365(2) 0.6157(2) -0.10116(19) 0.0338(6) Uani 1 1 d .
H28 H 0.4519 0.6096 -0.0804 0.041 Uiso 1 1 calc R
C29 C 0.5585(2) 0.7198(2) -0.12259(17) 0.0290(5) Uani 1 1 d .
C30 C 0.6820(2) 0.7274(2) -0.15157(18) 0.0307(5) Uani 1 1 d .
H30 H 0.6974 0.7979 -0.1665 0.037 Uiso 1 1 calc R
C31 C 0.4512(3) 0.8898(2) -0.2003(2) 0.0435(7) Uani 1 1 d .
H31C H 0.4914 0.9492 -0.1877 0.065 Uiso 1 1 calc R
H31A H 0.3625 0.9230 -0.2092 0.065 Uiso 1 1 calc R
H31B H 0.4981 0.8458 -0.2618 0.065 Uiso 1 1 calc R
C32 C 0.3925(2) 0.8657(2) -0.02077(18) 0.0286(5) Uani 1 1 d .
C33 C 0.2986(2) 0.9681(2) -0.00828(19) 0.0321(6) Uani 1 1 d .
H33 H 0.2777 1.0116 -0.0647 0.039 Uiso 1 1 calc R
C34 C 0.2379(2) 1.0034(2) 0.0883(2) 0.0321(6) Uani 1 1 d .
H34 H 0.1706 1.0703 0.0986 0.039 Uiso 1 1 calc R
C35 C 0.2730(2) 0.9430(2) 0.17100(18) 0.0293(5) Uani 1 1 d .
H35 H 0.2321 0.9674 0.2381 0.035 Uiso 1 1 calc R
C36 C 0.3711(2) 0.84512(19) 0.15137(17) 0.0248(5) Uani 1 1 d .
C37 C 0.5561(2) 0.71912(19) 0.20715(16) 0.0232(5) Uani 1 1 d .
C38 C 0.5875(2) 0.6042(2) 0.20334(18) 0.0299(5) Uani 1 1 d .
H38 H 0.5229 0.5660 0.2190 0.036 Uiso 1 1 calc R
C39 C 0.7134(2) 0.5449(2) 0.1767(2) 0.0357(6) Uani 1 1 d .
H39 H 0.7349 0.4656 0.1730 0.043 Uiso 1 1 calc R
C40 C 0.8092(2) 0.5991(2) 0.15498(18) 0.0306(5) Uani 1 1 d .
H40 H 0.8958 0.5575 0.1368 0.037 Uiso 1 1 calc R
C41 C 0.7767(2) 0.71435(19) 0.16023(16) 0.0229(5) Uani 1 1 d .
C42 C 0.6501(2) 0.77459(19) 0.18568(16) 0.0240(5) Uani 1 1 d .
H42 H 0.6281 0.8539 0.1884 0.029 Uiso 1 1 calc R

loop_
_atom_site_aniso_label
_atom_site_aniso_U_11
_atom_site_aniso_U_22
_atom_site_aniso_U_33
_atom_site_aniso_U_23
_atom_site_aniso_U_13
_atom_site_aniso_U_12
N1 0.0241(10) 0.0297(11) 0.0236(10) 0.0023(8) -0.0016(8) -0.0069(8)
N2 0.0301(11) 0.0489(14) 0.0263(11) 0.0086(9) -0.0029(9) -0.0157(10)
N3 0.0427(13) 0.0412(13) 0.0258(11) -0.0048(9) -0.0012(9) -0.0238(10)
N4 0.0262(10) 0.0303(11) 0.0241(10) -0.0008(8) -0.0039(8) -0.0108(8)
N5 0.0253(10) 0.0360(11) 0.0233(10) -0.0002(8) -0.0018(8) -0.0147(9)
N6 0.0241(10) 0.0297(11) 0.0242(10) 0.0014(8) -0.0030(8) -0.0054(8)
N7 0.0272(11) 0.0549(15) 0.0310(12) -0.0153(10) 0.0010(9) -0.0103(10)
N8 0.0299(11) 0.0386(12) 0.0255(11) 0.0003(9) -0.0083(9) -0.0019(9)
N9 0.0241(10) 0.0321(11) 0.0257(10) 0.0042(8) -0.0078(8) -0.0069(8)
N10 0.0199(10) 0.0349(11) 0.0235(10) 0.0052(8) -0.0029(8) -0.0031(8)
C1 0.0221(11) 0.0241(12) 0.0268(12) 0.0014(9) -0.0023(9) -0.0043(9)
C2 0.0251(12) 0.0378(14) 0.0335(13) 0.0061(11) -0.0060(10) -0.0087(11)
C3 0.0202(12) 0.0356(14) 0.0450(15) 0.0031(12) 0.0007(11) -0.0067(10)
C4 0.0292(13) 0.0321(13) 0.0288(13) 0.0028(10) 0.0041(10) -0.0100(10)
C5 0.0286(12) 0.0239(12) 0.0263(12) 0.0009(9) 0.0002(10) -0.0086(10)
C6 0.0415(16) 0.066(2) 0.0274(14) 0.0094(13) -0.0027(12) -0.0233(14)
C7 0.0305(13) 0.0384(14) 0.0192(11) 0.0042(10) -0.0051(10) -0.0110(11)
C8 0.0411(15) 0.0337(14) 0.0351(14) 0.0024(11) -0.0069(12) -0.0148(12)
C9 0.0379(15) 0.0348(15) 0.0438(16) 0.0010(12) -0.0066(12) -0.0039(12)
C10 0.0285(13) 0.0453(16) 0.0348(14) 0.0004(12) -0.0061(11) -0.0091(12)
C11 0.0338(13) 0.0387(14) 0.0174(11) 0.0006(10) -0.0041(10) -0.0148(11)
C12 0.0317(13) 0.0325(13) 0.0216(12) 0.0027(10) -0.0034(10) -0.0069(10)
C13 0.066(2) 0.063(2) 0.0315(15) -0.0129(14) 0.0048(14) -0.0369(17)
C14 0.0242(12) 0.0340(13) 0.0268(12) -0.0014(10) -0.0045(10) -0.0085(10)
C15 0.0352(14) 0.0299(13) 0.0358(14) -0.0048(11) -0.0065(11) -0.0106(11)
C16 0.0350(14) 0.0254(13) 0.0430(15) 0.0032(11) -0.0084(11) -0.0124(11)
C17 0.0278(12) 0.0304(13) 0.0320(13) 0.0076(10) -0.0060(10) -0.0090(10)
C18 0.0199(11) 0.0302(13) 0.0258(12) 0.0030(10) -0.0054(9) -0.0069(9)
C19 0.0245(12) 0.0252(12) 0.0253(12) 0.0033(9) -0.0027(9) -0.0062(9)
C20 0.0275(13) 0.0400(15) 0.0339(14) -0.0015(11) -0.0032(11) -0.0123(11)
C21 0.0239(12) 0.0376(14) 0.0419(15) 0.0012(12) 0.0035(11) -0.0117(11)
C22 0.0300(13) 0.0299(13) 0.0289(13) 0.0019(10) 0.0029(10) -0.0042(10)
C23 0.0246(12) 0.0268(12) 0.0264(12) 0.0025(10) -0.0026(10) -0.0009(10)
C24 0.0431(16) 0.075(2) 0.0284(14) -0.0049(14) 0.0000(12) -0.0180(15)
C25 0.0332(13) 0.0411(15) 0.0234(12) -0.0053(10) -0.0052(10) -0.0106(11)
C26 0.0402(15) 0.0354(15) 0.0397(15) -0.0023(12) -0.0093(12) -0.0045(12)
C27 0.0478(17) 0.0352(15) 0.0451(16) 0.0045(12) -0.0110(13) -0.0154(13)
C28 0.0322(13) 0.0376(15) 0.0346(14) -0.0019(11) -0.0065(11) -0.0139(11)
C29 0.0321(13) 0.0331(13) 0.0223(12) -0.0003(10) -0.0074(10) -0.0077(10)
C30 0.0349(14) 0.0329(14) 0.0268(12) -0.0001(10) -0.0053(10) -0.0130(11)
C31 0.0399(15) 0.0388(16) 0.0454(16) 0.0073(13) 0.0034(13) -0.0053(12)
C32 0.0240(12) 0.0339(13) 0.0308(13) 0.0055(10) -0.0091(10) -0.0100(10)
C33 0.0311(13) 0.0366(14) 0.0297(13) 0.0097(11) -0.0091(10) -0.0085(11)
C34 0.0298(13) 0.0247(13) 0.0432(15) 0.0032(11) -0.0119(11) -0.0059(10)
C35 0.0289(12) 0.0296(13) 0.0291(13) -0.0009(10) -0.0056(10) -0.0067(10)
C36 0.0213(11) 0.0290(12) 0.0267(12) 0.0028(9) -0.0067(9) -0.0097(9)
C37 0.0217(11) 0.0296(12) 0.0183(11) 0.0015(9) -0.0041(9) -0.0062(9)
C38 0.0279(12) 0.0300(13) 0.0333(13) 0.0031(10) -0.0012(10) -0.0127(10)
C39 0.0354(14) 0.0231(13) 0.0450(15) 0.0041(11) 0.0024(12) -0.0065(11)
C40 0.0241(12) 0.0305(13) 0.0332(13) 0.0050(10) -0.0007(10) -0.0023(10)
C41 0.0228(11) 0.0291(12) 0.0179(11) 0.0017(9) -0.0027(9) -0.0092(9)
C42 0.0284(12) 0.0216(11) 0.0221(11) 0.0011(9) -0.0046(9) -0.0064(9)

loop_
_atom_type_symbol
_atom_type_description
_atom_type_scat_dispersion_real
_atom_type_scat_dispersion_imag
_atom_type_scat_source
C C 0.0033 0.0016 'International Tables Vol C Tables 4.2.6.8 and 6.1.1.4'
H H 0.0000 0.0000 'International Tables Vol C Tables 4.2.6.8 and 6.1.1.4'
N N 0.0061 0.0033 'International Tables Vol C Tables 4.2.6.8 and 6.1.1.4'

loop_
_geom_angle_atom_site_label_1
_geom_angle_atom_site_label_2
_geom_angle_atom_site_label_3
_geom_angle
C1 N1 C5 119.4(2)
C5 N2 C7 119.78(19)
C5 N2 C6 120.3(2)
C7 N2 C6 118.6(2)
C14 N3 C11 120.22(19)
C14 N3 C13 120.3(2)
C11 N3 C13 117.1(2)
C18 N4 C14 118.6(2)
C19 N5 C18 124.35(19)
C19 N5 C41 118.29(18)
C18 N5 C41 117.32(18)
C19 N6 C23 119.2(2)
C23 N7 C24 121.4(2)
C23 N7 C25 119.2(2)
C24 N7 C25 118.6(2)
C32 N8 C31 118.6(2)
C32 N8 C29 118.82(19)
C31 N8 C29 117.3(2)
C36 N9 C32 118.8(2)
C1 N10 C36 123.69(19)
C1 N10 C37 118.58(18)
C36 N10 C37 117.53(18)
N1 C1 C2 122.6(2)
N1 C1 N10 114.39(19)
C2 C1 N10 122.9(2)
C3 C2 C1 116.9(2)
C3 C2 H2 121.5
C1 C2 H2 121.5
C4 C3 C2 121.4(2)
C4 C3 H3 119.3
C2 C3 H3 119.3
C3 C4 C5 117.9(2)
C3 C4 H4 121.1
C5 C4 H4 121.1
N1 C5 N2 116.2(2)
N1 C5 C4 121.8(2)
N2 C5 C4 122.0(2)
N2 C6 H6B 109.5
N2 C6 H6C 109.5
H6B C6 H6C 109.5
N2 C6 H6A 109.5
H6B C6 H6A 109.5
H6C C6 H6A 109.5
C8 C7 C12 119.7(2)
C8 C7 N2 120.4(2)
C12 C7 N2 119.9(2)
C7 C8 C9 119.8(2)
C7 C8 H8 120.1
C9 C8 H8 120.1
C10 C9 C8 120.7(3)
C10 C9 H9 119.6
C8 C9 H9 119.6
C11 C10 C9 119.3(2)
C11 C10 H10 120.3
C9 C10 H10 120.3
C12 C11 C10 120.1(2)
C12 C11 N3 119.7(2)
C10 C11 N3 120.2(2)
C11 C12 C7 120.4(2)
C11 C12 H12 119.8
C7 C12 H12 119.8
N3 C13 H13B 109.5
N3 C13 H13C 109.5
H13B C13 H13C 109.5
N3 C13 H13A 109.5
H13B C13 H13A 109.5
H13C C13 H13A 109.5
N4 C14 N3 115.7(2)
N4 C14 C15 122.5(2)
N3 C14 C15 121.8(2)
C16 C15 C14 117.5(2)
C16 C15 H15 121.2
C14 C15 H15 121.2
C15 C16 C17 121.4(2)
C15 C16 H16 119.3
C17 C16 H16 119.3
C16 C17 C18 116.6(2)
C16 C17 H17 121.7
C18 C17 H17 121.7
N4 C18 C17 123.3(2)
N4 C18 N5 114.0(2)
C17 C18 N5 122.7(2)
N6 C19 C20 122.7(2)
N6 C19 N5 114.01(19)
C20 C19 N5 123.3(2)
C21 C20 C19 117.0(2)
C21 C20 H20 121.5
C19 C20 H20 121.5
C22 C21 C20 121.4(2)
C22 C21 H21 119.3
C20 C21 H21 119.3
C21 C22 C23 117.5(2)
C21 C22 H22 121.3
C23 C22 H22 121.3
N6 C23 N7 115.8(2)
N6 C23 C22 121.9(2)
N7 C23 C22 122.3(2)
N7 C24 H24A 109.5
N7 C24 H24B 109.5
H24A C24 H24B 109.5
N7 C24 H24C 109.5
H24A C24 H24C 109.5
H24B C24 H24C 109.5
C26 C25 C30 120.4(2)
C26 C25 N7 120.2(2)
C30 C25 N7 119.4(2)
C25 C26 C27 119.3(3)
C25 C26 H26 120.4
C27 C26 H26 120.4
C28 C27 C26 120.9(3)
C28 C27 H27 119.5
C26 C27 H27 119.5
C27 C28 C29 119.6(2)
C27 C28 H28 120.2
C29 C28 H28 120.2
C30 C29 C28 119.5(2)
C30 C29 N8 119.7(2)
C28 C29 N8 120.8(2)
C29 C30 C25 120.3(2)
C29 C30 H30 119.9
C25 C30 H30 119.9
N8 C31 H31C 109.5
N8 C31 H31A 109.5
H31C C31 H31A 109.5
N8 C31 H31B 109.5
H31C C31 H31B 109.5
H31A C31 H31B 109.5
N9 C32 N8 115.8(2)
N9 C32 C33 122.0(2)
N8 C32 C33 122.2(2)
C34 C33 C32 117.7(2)
C34 C33 H33 121.2
C32 C33 H33 121.2
C33 C34 C35 121.1(2)
C33 C34 H34 119.5
C35 C34 H34 119.5
C34 C35 C36 117.0(2)
C34 C35 H35 121.5
C36 C35 H35 121.5
N9 C36 C35 123.2(2)
N9 C36 N10 114.2(2)
C35 C36 N10 122.4(2)
C38 C37 C42 120.3(2)
C38 C37 N10 119.8(2)
C42 C37 N10 119.9(2)
C39 C38 C37 119.5(2)
C39 C38 H38 120.2
C37 C38 H38 120.2
C38 C39 C40 121.1(2)
C38 C39 H39 119.5
C40 C39 H39 119.5
C41 C40 C39 118.9(2)
C41 C40 H40 120.5
C39 C40 H40 120.5
C40 C41 C42 120.3(2)
C40 C41 N5 120.4(2)
C42 C41 N5 119.3(2)
C37 C42 C41 119.9(2)
C37 C42 H42 120.1
C41 C42 H42 120.1

loop_
_geom_bond_atom_site_label_1
_geom_bond_atom_site_label_2
_geom_bond_distance
N1 C1 1.334(3)
N1 C5 1.340(3)
N2 C5 1.380(3)
N2 C7 1.430(3)
N2 C6 1.441(3)
N3 C14 1.387(3)
N3 C11 1.438(3)
N3 C13 1.446(3)
N4 C18 1.331(3)
N4 C14 1.336(3)
N5 C19 1.409(3)
N5 C18 1.410(3)
N5 C41 1.446(3)
N6 C19 1.326(3)
N6 C23 1.342(3)
N7 C23 1.379(3)
N7 C24 1.435(3)
N7 C25 1.444(3)
N8 C32 1.395(3)
N8 C31 1.428(3)
N8 C29 1.441(3)
N9 C36 1.334(3)
N9 C32 1.336(3)
N10 C1 1.400(3)
N10 C36 1.407(3)
N10 C37 1.445(3)
C1 C2 1.396(3)
C2 C3 1.388(3)
C2 H2 0.9500
C3 C4 1.365(4)
C3 H3 0.9500
C4 C5 1.401(3)
C4 H4 0.9500
C6 H6B 0.9800
C6 H6C 0.9800
C6 H6A 0.9800
C7 C8 1.376(4)
C7 C12 1.392(3)
C8 C9 1.387(4)
C8 H8 0.9500
C9 C10 1.385(4)
C9 H9 0.9500
C10 C11 1.382(4)
C10 H10 0.9500
C11 C12 1.381(3)
C12 H12 0.9500
C13 H13B 0.9800
C13 H13C 0.9800
C13 H13A 0.9800
C14 C15 1.401(3)
C15 C16 1.366(4)
C15 H15 0.9500
C16 C17 1.385(4)
C16 H16 0.9500
C17 C18 1.397(3)
C17 H17 0.9500
C19 C20 1.397(3)
C20 C21 1.376(4)
C20 H20 0.9500
C21 C22 1.371(4)
C21 H21 0.9500
C22 C23 1.397(3)
C22 H22 0.9500
C24 H24A 0.9800
C24 H24B 0.9800
C24 H24C 0.9800
C25 C26 1.376(4)
C25 C30 1.384(4)
C26 C27 1.389(4)
C26 H26 0.9500
C27 C28 1.372(4)
C27 H27 0.9500
C28 C29 1.397(4)
C28 H28 0.9500
C29 C30 1.380(3)
C30 H30 0.9500
C31 H31C 0.9800
C31 H31A 0.9800
C31 H31B 0.9800
C32 C33 1.404(3)
C33 C34 1.373(4)
C33 H33 0.9500
C34 C35 1.384(3)
C34 H34 0.9500
C35 C36 1.391(3)
C35 H35 0.9500
C37 C38 1.377(3)
C37 C42 1.380(3)
C38 C39 1.377(3)
C38 H38 0.9500
C39 C40 1.386(3)
C39 H39 0.9500
C40 C41 1.381(3)
C40 H40 0.9500
C41 C42 1.386(3)
C42 H42 0.9500

loop_
_geom_torsion_atom_site_label_1
_geom_torsion_atom_site_label_2
_geom_torsion_atom_site_label_3
_geom_torsion_atom_site_label_4
_geom_torsion
C5 N1 C1 C2 0.5(3)
C5 N1 C1 N10 -177.5(2)
C36 N10 C1 N1 -156.4(2)
C37 N10 C1 N1 28.8(3)
C36 N10 C1 C2 25.7(3)
C37 N10 C1 C2 -149.1(2)
N1 C1 C2 C3 1.0(4)
N10 C1 C2 C3 178.8(2)
C1 C2 C3 C4 -0.9(4)
C2 C3 C4 C5 -0.6(4)
C1 N1 C5 N2 177.4(2)
C1 N1 C5 C4 -2.1(3)
C7 N2 C5 N1 -3.6(3)
C6 N2 C5 N1 -170.4(2)
C7 N2 C5 C4 175.9(2)
C6 N2 C5 C4 9.1(4)
C3 C4 C5 N1 2.2(4)
C3 C4 C5 N2 -177.3(2)
C5 N2 C7 C8 -106.5(3)
C6 N2 C7 C8 60.5(3)
C5 N2 C7 C12 74.0(3)
C6 N2 C7 C12 -119.0(3)
C12 C7 C8 C9 -1.5(4)
N2 C7 C8 C9 179.0(2)
C7 C8 C9 C10 0.7(4)
C8 C9 C10 C11 1.2(4)
C9 C10 C11 C12 -2.4(4)
C9 C10 C11 N3 174.6(2)
C14 N3 C11 C12 -102.6(3)
C13 N3 C11 C12 59.9(3)
C14 N3 C11 C10 80.4(3)
C13 N3 C11 C10 -117.1(3)
C10 C11 C12 C7 1.6(3)
N3 C11 C12 C7 -175.4(2)
C8 C7 C12 C11 0.3(3)
N2 C7 C12 C11 179.8(2)
C18 N4 C14 N3 179.6(2)
C18 N4 C14 C15 -2.1(3)
C11 N3 C14 N4 -9.4(3)
C13 N3 C14 N4 -171.2(2)
C11 N3 C14 C15 172.3(2)
C13 N3 C14 C15 10.5(4)
N4 C14 C15 C16 0.8(4)
N3 C14 C15 C16 179.0(2)
C14 C15 C16 C17 1.0(4)
C15 C16 C17 C18 -1.5(4)
C14 N4 C18 C17 1.6(3)
C14 N4 C18 N5 -175.4(2)
C16 C17 C18 N4 0.2(3)
C16 C17 C18 N5 176.9(2)
C19 N5 C18 N4 -152.5(2)
C41 N5 C18 N4 30.0(3)
C19 N5 C18 C17 30.5(3)
C41 N5 C18 C17 -147.0(2)
C23 N6 C19 C20 -0.3(3)
C23 N6 C19 N5 -178.9(2)
C18 N5 C19 N6 -159.1(2)
C41 N5 C19 N6 18.4(3)
C18 N5 C19 C20 22.3(4)
C41 N5 C19 C20 -160.2(2)
N6 C19 C20 C21 3.9(4)
N5 C19 C20 C21 -177.7(2)
C19 C20 C21 C22 -2.6(4)
C20 C21 C22 C23 -1.9(4)
C19 N6 C23 N7 175.0(2)
C19 N6 C23 C22 -4.6(3)
C24 N7 C23 N6 -178.7(2)
C25 N7 C23 N6 11.2(3)
C24 N7 C23 C22 0.8(4)
C25 N7 C23 C22 -169.3(2)
C21 C22 C23 N6 5.6(4)
C21 C22 C23 N7 -173.9(2)
C23 N7 C25 C26 -110.3(3)
C24 N7 C25 C26 79.3(3)
C23 N7 C25 C30 69.8(3)
C24 N7 C25 C30 -100.6(3)
C30 C25 C26 C27 -0.4(4)
N7 C25 C26 C27 179.7(2)
C25 C26 C27 C28 -0.5(4)
C26 C27 C28 C29 1.1(4)
C27 C28 C29 C30 -0.7(4)
C27 C28 C29 N8 178.4(2)
C32 N8 C29 C30 -105.5(3)
C31 N8 C29 C30 48.5(3)
C32 N8 C29 C28 75.4(3)
C31 N8 C29 C28 -130.6(3)
C28 C29 C30 C25 -0.2(4)
N8 C29 C30 C25 -179.3(2)
C26 C25 C30 C29 0.8(4)
N7 C25 C30 C29 -179.4(2)
C36 N9 C32 N8 -178.7(2)
C36 N9 C32 C33 0.5(3)
C31 N8 C32 N9 -161.2(2)
C29 N8 C32 N9 -7.5(3)
C31 N8 C32 C33 19.7(3)
C29 N8 C32 C33 173.3(2)
N9 C32 C33 C34 -3.5(4)
N8 C32 C33 C34 175.6(2)
C32 C33 C34 C35 3.5(4)
C33 C34 C35 C36 -0.7(4)
C32 N9 C36 C35 2.6(3)
C32 N9 C36 N10 -174.24(19)
C34 C35 C36 N9 -2.5(3)
C34 C35 C36 N10 174.1(2)
C1 N10 C36 N9 -148.1(2)
C37 N10 C36 N9 26.8(3)
C1 N10 C36 C35 35.1(3)
C37 N10 C36 C35 -150.0(2)
C1 N10 C37 C38 61.9(3)
C36 N10 C37 C38 -113.3(2)
C1 N10 C37 C42 -121.1(2)
C36 N10 C37 C42 63.8(3)
C42 C37 C38 C39 -0.9(4)
N10 C37 C38 C39 176.2(2)
C37 C38 C39 C40 1.0(4)
C38 C39 C40 C41 -0.2(4)
C39 C40 C41 C42 -0.7(4)
C39 C40 C41 N5 179.4(2)
C19 N5 C41 C40 60.5(3)
C18 N5 C41 C40 -121.8(2)
C19 N5 C41 C42 -119.3(2)
C18 N5 C41 C42 58.4(3)
C38 C37 C42 C41 0.0(3)
N10 C37 C42 C41 -177.10(19)
C40 C41 C42 C37 0.8(3)
N5 C41 C42 C37 -179.34(19)

loop_
_cod_related_entry_id
_cod_related_entry_database
_cod_related_entry_code
1 ChemSpider 30659563
